data_7055974
loop_
_publ_author_name
'Wang, Xiu-Li'
'Zhang, Shan'
'Wang, Xiang'
'Zhang, Hui-Xiu'
'Xu, Na'
'Li, Tian-Jiao'

_publ_section_title
;
 Three \b-octamolybdate-based supramolecular hybrids constructed from a
 bis-imidazolyl-bis-amide ligand: fast and selective adsorption activities
 of organic dyes
;
_journal_issue 5
_journal_name_full 'New J. Chem.'
_journal_page_first 2178
_journal_paper_doi 10.1039/C6NJ03573F
_journal_volume 41
_journal_year 2017
_chemical_formula_sum 'C14 H22 Co Mo4 N6 O17'
_chemical_formula_weight 989.07
_chemical_name_systematic
; 
 ? 
;
_space_group_IT_number 2
_symmetry_cell_setting triclinic
_symmetry_space_group_name_Hall '-P 1'
_symmetry_space_group_name_H-M 'P -1'
_atom_sites_solution_hydrogens geom
_atom_sites_solution_primary direct
_atom_sites_solution_secondary difmap
_audit_creation_method SHELXL-97
_audit_update_record
;
2015-11-11 deposited with the CCDC.
2017-01-26 downloaded from the CCDC.
;
_cell_angle_alpha 90.5800(10)
_cell_angle_beta 103.2120(10)
_cell_angle_gamma 97.0690(10)
_cell_formula_units_Z 2
_cell_length_a 9.8153(5)
_cell_length_b 11.6524(6)
_cell_length_c 12.3272(6)
_cell_measurement_temperature 293(2)
_cell_volume 1361.06(12)
_computing_cell_refinement 'SMART (Bruker, 2001)'
_computing_data_collection 'SMART (Bruker, 2001)'
_computing_data_reduction 'SAINT+ (Bruker, 1999)'
_computing_molecular_graphics 'PLATON (Spek, 2003)'
_computing_publication_material 'SHELXTL (1998)'
_computing_structure_refinement 'SHELXL-97 (Sheldrick, 1997)'
_computing_structure_solution 'SHELXS-97 (Sheldrick, 1990)'
_diffrn_ambient_temperature 293(2)
_diffrn_measured_fraction_theta_full 0.992
_diffrn_measured_fraction_theta_max 0.992
_diffrn_measurement_device_type 'CCD area detector'
_diffrn_measurement_method 'phi and omega scans'
_diffrn_radiation_monochromator graphite
_diffrn_radiation_source 'fine-focus sealed tube'
_diffrn_radiation_type MoK\a
_diffrn_radiation_wavelength 0.71073
_diffrn_reflns_av_R_equivalents 0.0094
_diffrn_reflns_av_unetI/netI 0.0186
_diffrn_reflns_limit_h_max 9
_diffrn_reflns_limit_h_min -11
_diffrn_reflns_limit_k_max 13
_diffrn_reflns_limit_k_min -12
_diffrn_reflns_limit_l_max 14
_diffrn_reflns_limit_l_min -11
_diffrn_reflns_number 6938
_diffrn_reflns_theta_full 25.00
_diffrn_reflns_theta_max 25.00
_diffrn_reflns_theta_min 1.76
_exptl_absorpt_coefficient_mu 2.477
_exptl_absorpt_correction_T_max 0.6372
_exptl_absorpt_correction_T_min 0.5764
_exptl_absorpt_correction_type multi-scan
_exptl_absorpt_process_details SADABS
_exptl_crystal_colour red
_exptl_crystal_density_diffrn 2.413
_exptl_crystal_density_method 'not measured'
_exptl_crystal_description block
_exptl_crystal_F_000 958
_exptl_crystal_size_max 0.25
_exptl_crystal_size_mid 0.23
_exptl_crystal_size_min 0.20
_refine_diff_density_max 1.627
_refine_diff_density_min -0.716
_refine_diff_density_rms 0.088
_refine_ls_extinction_method none
_refine_ls_goodness_of_fit_ref 1.072
_refine_ls_hydrogen_treatment costr
_refine_ls_matrix_type full
_refine_ls_number_parameters 379
_refine_ls_number_reflns 4758
_refine_ls_number_restraints 0
_refine_ls_restrained_S_all 1.072
_refine_ls_R_factor_all 0.0272
_refine_ls_R_factor_gt 0.0228
_refine_ls_shift/su_max 0.002
_refine_ls_shift/su_mean 0.000
_refine_ls_structure_factor_coef Fsqd
_refine_ls_weighting_details 'calc w=1/[\s^2^(Fo^2^)+(0.0328P)^2^+2.2253P] where P=(Fo^2^+2Fc^2^)/3'
_refine_ls_weighting_scheme calc
_refine_ls_wR_factor_gt 0.0632
_refine_ls_wR_factor_ref 0.0652
_reflns_number_gt 4236
_reflns_number_total 4758
_reflns_threshold_expression >2sigma(I)
_cod_data_source_file c6nj03573f2.cif
_cod_data_source_block 2
_cod_depositor_comments 'Adding full bibliography for 7055973--7055975.cif.'
_cod_original_sg_symbol_H-M P-1
_cod_database_code 7055974

loop_
_symmetry_equiv_pos_as_xyz
'x, y, z'
'-x, -y, -z'

loop_
_atom_site_label
_atom_site_type_symbol
_atom_site_fract_x
_atom_site_fract_y
_atom_site_fract_z
_atom_site_U_iso_or_equiv
_atom_site_adp_type
_atom_site_occupancy
_atom_site_symmetry_multiplicity
_atom_site_calc_flag
_atom_site_refinement_flags
Mo1 Mo 0.63368(3) 0.55922(2) -0.38400(2) 0.01641(8) Uani 1 1 d .
Co1 Co 0.09187(5) 0.20407(4) -0.23014(4) 0.02250(12) Uani 1 1 d .
O15 O 0.4809(2) 0.65600(19) -0.39885(19) 0.0196(5) Uani 1 1 d .
N5 N -0.1994(3) -0.0962(3) -0.2294(3) 0.0279(7) Uani 1 1 d .
H1B H -0.1991 -0.1638 -0.2580 0.034 Uiso 1 1 calc R
C1 C -0.3950(4) -0.1940(3) -0.1585(3) 0.0257(8) Uani 1 1 d .
H1A H -0.4383 -0.2262 -0.2340 0.031 Uiso 1 1 calc R
O2W O -0.1485(13) 0.2237(5) -0.0062(13) 0.398(11) Uani 1 1 d .
H2WA H -0.1392 0.1981 -0.0689 0.478 Uiso 1 1 d R
H2WB H -0.1261 0.1735 0.0414 0.478 Uiso 1 1 d R
Mo2 Mo 0.43529(3) 0.37124(3) -0.24373(2) 0.01956(9) Uani 1 1 d .
N2 N 0.1026(3) 0.0537(3) -0.3135(3) 0.0246(7) Uani 1 1 d .
O16 O 0.2888(2) 0.5705(2) -0.5666(2) 0.0203(5) Uani 1 1 d .
C2 C -0.5159(4) -0.1803(4) -0.1028(4) 0.0361(10) Uani 1 1 d .
H2A H -0.5726 -0.2548 -0.1038 0.043 Uiso 1 1 calc R
H2B H -0.4775 -0.1547 -0.0255 0.043 Uiso 1 1 calc R
Mo3 Mo 0.26432(3) 0.54744(3) -0.41019(3) 0.02000(9) Uani 1 1 d .
O13 O 0.3502(3) 0.5115(2) -0.2636(2) 0.0231(5) Uani 1 1 d .
N3 N 0.1199(4) -0.0910(3) -0.4217(3) 0.0358(8) Uani 1 1 d .
H3C H 0.1506 -0.1313 -0.4676 0.043 Uiso 1 1 calc R
C3 C -0.6093(5) -0.0936(4) -0.1611(4) 0.0461(11) Uani 1 1 d .
H3B H -0.6617 -0.1259 -0.2336 0.055 Uiso 1 1 calc R
H3A H -0.6768 -0.0794 -0.1176 0.055 Uiso 1 1 calc R
Mo4 Mo 0.46489(3) 0.73642(2) -0.54277(3) 0.01979(9) Uani 1 1 d .
O4 O 0.1269(3) 0.4387(2) -0.4430(2) 0.0309(6) Uani 1 1 d .
N4 N 0.1077(4) 0.5440(3) -0.0931(3) 0.0419(9) Uani 1 1 d .
H4C H 0.0970 0.6161 -0.0922 0.050 Uiso 1 1 calc R
C4 C -0.5242(4) 0.0187(4) -0.1755(4) 0.0418(11) Uani 1 1 d .
H4A H -0.4802 0.0553 -0.1029 0.050 Uiso 1 1 calc R
H4B H -0.5861 0.0700 -0.2168 0.050 Uiso 1 1 calc R
O5 O 0.1909(3) 0.6673(2) -0.3891(2) 0.0370(7) Uani 1 1 d .
N1 N 0.0837(3) 0.3633(3) -0.1523(3) 0.0279(7) Uani 1 1 d .
C5 C -0.4113(4) 0.0004(3) -0.2371(4) 0.0330(9) Uani 1 1 d .
H5A H -0.3587 0.0743 -0.2463 0.040 Uiso 1 1 calc R
H5B H -0.4549 -0.0344 -0.3106 0.040 Uiso 1 1 calc R
O6 O 0.5548(3) 0.2810(2) -0.3011(2) 0.0242(5) Uani 1 1 d .
N6 N -0.3083(3) -0.2795(3) -0.1020(2) 0.0241(7) Uani 1 1 d .
H6B H -0.3065 -0.3409 -0.1407 0.029 Uiso 1 1 calc R
C6 C -0.3111(4) -0.0785(3) -0.1718(3) 0.0262(8) Uani 1 1 d .
H6A H -0.2677 -0.0425 -0.0978 0.031 Uiso 1 1 calc R
O7 O 0.4941(3) 0.3666(2) -0.1048(2) 0.0356(7) Uani 1 1 d .
C7 C -0.0990(4) -0.0124(3) -0.2391(3) 0.0252(8) Uani 1 1 d .
O8 O 0.6177(2) 0.5069(2) -0.2536(2) 0.0232(5) Uani 1 1 d .
C8 C -0.0011(4) -0.0362(3) -0.3082(3) 0.0240(8) Uani 1 1 d .
O9 O 0.7752(3) 0.6630(2) -0.3506(2) 0.0291(6) Uani 1 1 d .
C9 C 0.0094(4) -0.1262(3) -0.3751(4) 0.0336(9) Uani 1 1 d .
H9A H -0.0472 -0.1974 -0.3867 0.040 Uiso 1 1 calc R
O10 O 0.6145(3) 0.8308(2) -0.5025(2) 0.0317(6) Uani 1 1 d .
C10 C 0.1726(4) 0.0179(3) -0.3835(3) 0.0279(8) Uani 1 1 d .
H10A H 0.2481 0.0616 -0.4038 0.033 Uiso 1 1 calc R
O11 O 0.5727(2) 0.57586(19) -0.55800(18) 0.0173(5) Uani 1 1 d .
C11 C 0.2325(4) 0.2724(3) -0.0021(3) 0.0222(8) Uani 1 1 d .
C12 C 0.1724(4) 0.3769(3) -0.0470(3) 0.0231(8) Uani 1 1 d .
C13 C 0.0485(5) 0.4667(4) -0.1763(4) 0.0385(10) Uani 1 1 d .
H13A H -0.0103 0.4839 -0.2430 0.046 Uiso 1 1 calc R
O3 O 0.2076(3) 0.1831(2) -0.0646(2) 0.0265(6) Uani 1 1 d .
O14 O 0.3292(3) 0.8143(2) -0.5376(2) 0.0340(7) Uani 1 1 d .
C14 C 0.1877(4) 0.4891(3) -0.0102(4) 0.0336(9) Uani 1 1 d .
H14A H 0.2417 0.5216 0.0577 0.040 Uiso 1 1 calc R
O1 O -0.0820(3) 0.0868(2) -0.1927(2) 0.0297(6) Uani 1 1 d .
O2 O 0.2800(3) 0.2773(2) -0.2756(2) 0.0267(6) Uani 1 1 d .
O1W O -0.0385(3) 0.2613(2) -0.3765(2) 0.0337(6) Uani 1 1 d .

loop_
_atom_site_aniso_label
_atom_site_aniso_U_11
_atom_site_aniso_U_22
_atom_site_aniso_U_33
_atom_site_aniso_U_23
_atom_site_aniso_U_13
_atom_site_aniso_U_12
Mo1 0.01598(15) 0.01551(15) 0.01570(15) 0.00029(11) 0.00229(11) -0.00325(11)
Co1 0.0232(3) 0.0222(3) 0.0204(3) -0.00008(19) 0.0047(2) -0.0031(2)
O15 0.0235(12) 0.0160(12) 0.0206(12) -0.0009(10) 0.0095(10) -0.0012(10)
N5 0.0268(17) 0.0212(16) 0.0390(19) -0.0002(14) 0.0168(15) -0.0020(13)
C1 0.0255(19) 0.028(2) 0.0216(19) 0.0049(15) 0.0038(15) -0.0007(16)
O2W 0.530(19) 0.059(4) 0.79(3) -0.104(8) 0.60(2) -0.091(7)
Mo2 0.02033(16) 0.01976(16) 0.01785(16) 0.00435(12) 0.00523(12) -0.00218(12)
N2 0.0236(16) 0.0240(16) 0.0250(16) 0.0019(13) 0.0073(13) -0.0044(13)
O16 0.0187(12) 0.0200(12) 0.0229(13) 0.0063(10) 0.0054(10) 0.0033(10)
C2 0.028(2) 0.043(2) 0.039(2) 0.0091(19) 0.0147(18) 0.0007(18)
Mo3 0.01938(16) 0.01879(16) 0.02444(17) 0.00566(12) 0.00999(13) 0.00292(12)
O13 0.0290(13) 0.0221(13) 0.0202(13) 0.0009(10) 0.0112(11) 0.0006(11)
N3 0.045(2) 0.0301(19) 0.037(2) -0.0060(15) 0.0244(17) -0.0017(16)
C3 0.031(2) 0.058(3) 0.054(3) 0.012(2) 0.017(2) 0.010(2)
Mo4 0.02206(16) 0.01436(16) 0.02509(17) 0.00467(12) 0.01028(13) 0.00127(12)
O4 0.0225(13) 0.0316(15) 0.0374(16) 0.0097(12) 0.0076(12) -0.0028(11)
N4 0.052(2) 0.0272(19) 0.050(2) 0.0066(17) 0.0126(19) 0.0148(17)
C4 0.034(2) 0.042(3) 0.051(3) 0.003(2) 0.008(2) 0.013(2)
O5 0.0425(17) 0.0312(15) 0.0455(18) 0.0089(13) 0.0228(14) 0.0121(13)
N1 0.0280(17) 0.0316(18) 0.0240(17) 0.0022(14) 0.0045(14) 0.0065(14)
C5 0.033(2) 0.029(2) 0.037(2) 0.0106(18) 0.0067(18) 0.0057(17)
O6 0.0259(13) 0.0226(13) 0.0253(13) 0.0108(11) 0.0072(11) 0.0046(11)
N6 0.0296(17) 0.0231(16) 0.0189(16) 0.0000(12) 0.0044(13) 0.0026(13)
C6 0.0256(19) 0.0250(19) 0.030(2) 0.0049(16) 0.0114(16) 0.0010(16)
O7 0.0409(16) 0.0419(17) 0.0214(14) 0.0081(12) 0.0065(12) -0.0039(13)
C7 0.0241(19) 0.027(2) 0.0238(19) 0.0028(16) 0.0059(15) -0.0008(16)
O8 0.0233(13) 0.0251(13) 0.0177(12) 0.0008(10) 0.0019(10) -0.0044(10)
C8 0.0241(18) 0.0202(18) 0.027(2) 0.0032(15) 0.0072(15) -0.0019(15)
O9 0.0261(14) 0.0259(14) 0.0308(15) -0.0018(11) 0.0039(11) -0.0090(11)
C9 0.040(2) 0.022(2) 0.041(2) -0.0024(17) 0.0179(19) -0.0063(17)
O10 0.0336(15) 0.0232(14) 0.0378(16) 0.0025(12) 0.0132(13) -0.0084(11)
C10 0.028(2) 0.028(2) 0.028(2) 0.0046(16) 0.0101(17) -0.0014(16)
O11 0.0176(11) 0.0166(12) 0.0174(12) 0.0016(9) 0.0052(9) -0.0011(9)
C11 0.0230(18) 0.0230(19) 0.0211(18) 0.0001(15) 0.0081(15) -0.0013(15)
C12 0.0201(17) 0.0265(19) 0.0234(19) 0.0010(15) 0.0060(15) 0.0034(15)
C13 0.038(2) 0.047(3) 0.032(2) 0.010(2) 0.0052(19) 0.014(2)
O3 0.0342(14) 0.0212(13) 0.0218(13) 0.0003(11) 0.0029(11) 0.0014(11)
O14 0.0361(15) 0.0257(14) 0.0474(18) 0.0107(13) 0.0210(14) 0.0099(12)
C14 0.037(2) 0.025(2) 0.036(2) -0.0031(17) 0.0050(18) 0.0016(17)
O1 0.0319(14) 0.0252(14) 0.0336(15) -0.0034(12) 0.0152(12) -0.0045(11)
O2 0.0249(13) 0.0224(13) 0.0326(15) 0.0026(11) 0.0093(11) -0.0027(11)
O1W 0.0302(15) 0.0378(16) 0.0281(15) 0.0071(12) 0.0000(12) -0.0025(12)

loop_
_atom_type_symbol
_atom_type_description
_atom_type_scat_dispersion_real
_atom_type_scat_dispersion_imag
_atom_type_scat_source
C C 0.0033 0.0016 'International Tables Vol C Tables 4.2.6.8 and 6.1.1.4'
H H 0.0000 0.0000 'International Tables Vol C Tables 4.2.6.8 and 6.1.1.4'
N N 0.0061 0.0033 'International Tables Vol C Tables 4.2.6.8 and 6.1.1.4'
O O 0.0106 0.0060 'International Tables Vol C Tables 4.2.6.8 and 6.1.1.4'
Co Co 0.3494 0.9721 'International Tables Vol C Tables 4.2.6.8 and 6.1.1.4'
Mo Mo -1.6832 0.6857 'International Tables Vol C Tables 4.2.6.8 and 6.1.1.4'

loop_
_geom_angle_atom_site_label_1
_geom_angle_atom_site_label_2
_geom_angle_atom_site_label_3
_geom_angle
_geom_angle_site_symmetry_1
_geom_angle_site_symmetry_3
O9 Mo1 O8 103.16(12) . .
O9 Mo1 O16 103.12(12) . 2_664
O8 Mo1 O16 97.27(11) . 2_664
O9 Mo1 O15 99.80(11) . .
O8 Mo1 O15 95.20(11) . .
O16 Mo1 O15 150.58(10) 2_664 .
O9 Mo1 O11 100.67(11) . .
O8 Mo1 O11 155.96(10) . .
O16 Mo1 O11 80.29(9) 2_664 .
O15 Mo1 O11 77.53(9) . .
O9 Mo1 O11 175.32(11) . 2_664
O8 Mo1 O11 80.53(9) . 2_664
O16 Mo1 O11 79.08(9) 2_664 2_664
O15 Mo1 O11 76.85(9) . 2_664
O11 Mo1 O11 75.52(9) . 2_664
O9 Mo1 Mo4 89.19(9) . .
O8 Mo1 Mo4 131.51(8) . .
O16 Mo1 Mo4 125.64(7) 2_664 .
O15 Mo1 Mo4 36.32(7) . .
O11 Mo1 Mo4 45.36(6) . .
O11 Mo1 Mo4 86.19(6) 2_664 .
N2 Co1 N1 176.77(12) . .
N2 Co1 O1W 90.19(12) . .
N1 Co1 O1W 87.69(12) . .
N2 Co1 O3 103.93(11) . .
N1 Co1 O3 78.31(11) . .
O1W Co1 O3 165.63(10) . .
N2 Co1 O2 88.56(11) . .
N1 Co1 O2 89.09(11) . .
O1W Co1 O2 92.31(10) . .
O3 Co1 O2 90.67(10) . .
N2 Co1 O1 77.49(11) . .
N1 Co1 O1 105.04(11) . .
O1W Co1 O1 92.85(10) . .
O3 Co1 O1 87.77(10) . .
O2 Co1 O1 165.13(10) . .
Mo1 O15 Mo4 108.13(11) . .
Mo1 O15 Mo3 112.17(10) . .
Mo4 O15 Mo3 105.97(10) . .
C7 N5 C6 122.8(3) . .
N6 C1 C6 113.9(3) . .
N6 C1 C2 110.7(3) . .
C6 C1 C2 112.3(3) . .
O7 Mo2 O2 105.16(13) . .
O7 Mo2 O6 103.36(13) . .
O2 Mo2 O6 99.61(11) . .
O7 Mo2 O13 103.99(13) . .
O2 Mo2 O13 96.63(11) . .
O6 Mo2 O13 143.10(10) . .
O7 Mo2 O8 91.08(11) . .
O2 Mo2 O8 163.57(11) . .
O6 Mo2 O8 78.53(10) . .
O13 Mo2 O8 76.66(10) . .
O7 Mo2 O11 159.88(11) . 2_664
O2 Mo2 O11 94.93(10) . 2_664
O6 Mo2 O11 71.66(9) . 2_664
O13 Mo2 O11 74.11(9) . 2_664
O8 Mo2 O11 68.89(8) . 2_664
C10 N2 C8 106.1(3) . .
C10 N2 Co1 138.2(3) . .
C8 N2 Co1 115.2(2) . .
Mo1 O16 Mo3 109.75(11) 2_664 .
Mo1 O16 Mo4 108.16(10) 2_664 .
Mo3 O16 Mo4 102.39(10) . .
C3 C2 C1 111.8(3) . .
O5 Mo3 O4 105.30(14) . .
O5 Mo3 O13 102.31(13) . .
O4 Mo3 O13 101.06(12) . .
O5 Mo3 O16 100.52(12) . .
O4 Mo3 O16 96.68(12) . .
O13 Mo3 O16 146.09(10) . .
O5 Mo3 O15 91.32(11) . .
O4 Mo3 O15 161.63(11) . .
O13 Mo3 O15 82.56(9) . .
O16 Mo3 O15 72.14(9) . .
O5 Mo3 O11 161.95(11) . 2_664
O4 Mo3 O11 92.16(11) . 2_664
O13 Mo3 O11 78.24(9) . 2_664
O16 Mo3 O11 72.40(9) . 2_664
O15 Mo3 O11 70.78(8) . 2_664
Mo3 O13 Mo2 117.69(12) . .
C10 N3 C9 108.2(3) . .
C4 C3 C2 111.6(4) . .
O10 Mo4 O14 105.69(13) . .
O10 Mo4 O6 102.77(12) . 2_664
O14 Mo4 O6 101.13(12) . 2_664
O10 Mo4 O15 96.75(12) . .
O14 Mo4 O15 100.03(11) . .
O6 Mo4 O15 145.96(10) 2_664 .
O10 Mo4 O11 96.65(11) . .
O14 Mo4 O11 157.27(11) . .
O6 Mo4 O11 77.47(9) 2_664 .
O15 Mo4 O11 72.75(9) . .
O10 Mo4 O16 164.81(11) . .
O14 Mo4 O16 85.18(11) . .
O6 Mo4 O16 85.06(9) 2_664 .
O15 Mo4 O16 70.49(9) . .
O11 Mo4 O16 72.09(8) . .
O10 Mo4 Mo1 85.50(9) . .
O14 Mo4 Mo1 135.57(9) . .
O6 Mo4 Mo1 118.43(7) 2_664 .
O15 Mo4 Mo1 35.55(7) . .
O11 Mo4 Mo1 41.02(6) . .
O16 Mo4 Mo1 79.32(6) . .
C13 N4 C14 108.2(3) . .
C3 C4 C5 111.4(4) . .
C13 N1 C12 105.1(3) . .
C13 N1 Co1 140.8(3) . .
C12 N1 Co1 111.8(2) . .
C4 C5 C6 109.9(3) . .
Mo4 O6 Mo2 120.08(12) 2_664 .
C11 N6 C1 127.1(3) 2 .
N5 C6 C1 110.0(3) . .
N5 C6 C5 110.9(3) . .
C1 C6 C5 109.0(3) . .
O1 C7 N5 124.1(3) . .
O1 C7 C8 117.7(3) . .
N5 C7 C8 118.2(3) . .
Mo1 O8 Mo2 119.57(12) . .
C9 C8 N2 109.4(3) . .
C9 C8 C7 135.0(3) . .
N2 C8 C7 115.5(3) . .
C8 C9 N3 105.9(3) . .
N2 C10 N3 110.5(3) . .
Mo1 O11 Mo4 93.62(8) . .
Mo1 O11 Mo3 91.84(8) . 2_664
Mo4 O11 Mo3 162.33(11) . 2_664
Mo1 O11 Mo1 104.48(9) . 2_664
Mo4 O11 Mo1 97.90(8) . 2_664
Mo3 O11 Mo1 96.99(8) 2_664 2_664
Mo1 O11 Mo2 164.30(11) . 2_664
Mo4 O11 Mo2 86.68(7) . 2_664
Mo3 O11 Mo2 83.57(7) 2_664 2_664
Mo1 O11 Mo2 91.01(7) 2_664 2_664
O3 C11 N6 124.6(3) . 2
O3 C11 C12 117.9(3) . .
N6 C11 C12 117.5(3) 2 .
C14 C12 N1 109.6(3) . .
C14 C12 C11 134.6(4) . .
N1 C12 C11 115.8(3) . .
N1 C13 N4 111.5(4) . .
C11 O3 Co1 114.9(2) . .
N4 C14 C12 105.6(4) . .
C7 O1 Co1 114.0(2) . .
Mo2 O2 Co1 148.84(15) . .

loop_
_geom_bond_atom_site_label_1
_geom_bond_atom_site_label_2
_geom_bond_distance
_geom_bond_site_symmetry_2
Mo1 O9 1.696(2) .
Mo1 O8 1.759(2) .
Mo1 O16 1.926(2) 2_664
Mo1 O15 1.962(2) .
Mo1 O11 2.109(2) .
Mo1 O11 2.371(2) 2_664
Mo1 Mo4 3.2064(4) .
Co1 N2 2.049(3) .
Co1 N1 2.099(3) .
Co1 O1W 2.125(3) .
Co1 O3 2.129(3) .
Co1 O2 2.132(2) .
Co1 O1 2.189(3) .
O15 Mo4 1.998(2) .
O15 Mo3 2.311(2) .
N5 C7 1.326(5) .
N5 C6 1.468(5) .
C1 N6 1.467(5) .
C1 C6 1.520(5) .
C1 C2 1.524(5) .
Mo2 O7 1.682(3) .
Mo2 O2 1.727(2) .
Mo2 O6 1.910(2) .
Mo2 O13 1.918(2) .
Mo2 O8 2.264(2) .
Mo2 O11 2.513(2) 2_664
N2 C10 1.313(5) .
N2 C8 1.381(4) .
O16 Mo1 1.926(2) 2_664
O16 Mo3 2.014(2) .
O16 Mo4 2.397(2) .
C2 C3 1.524(6) .
Mo3 O5 1.692(3) .
Mo3 O4 1.706(3) .
Mo3 O13 1.886(2) .
Mo3 O11 2.370(2) 2_664
N3 C10 1.347(5) .
N3 C9 1.361(5) .
C3 C4 1.498(6) .
Mo4 O10 1.694(3) .
Mo4 O14 1.713(3) .
Mo4 O6 1.897(2) 2_664
Mo4 O11 2.286(2) .
N4 C13 1.335(6) .
N4 C14 1.357(5) .
C4 C5 1.513(6) .
N1 C13 1.312(5) .
N1 C12 1.383(5) .
C5 C6 1.528(5) .
O6 Mo4 1.897(2) 2_664
N6 C11 1.324(5) 2
C7 O1 1.260(4) .
C7 C8 1.471(5) .
C8 C9 1.355(5) .
O11 Mo3 2.370(2) 2_664
O11 Mo1 2.371(2) 2_664
O11 Mo2 2.513(2) 2_664
C11 O3 1.253(4) .
C11 N6 1.324(5) 2
C11 C12 1.475(5) .
C12 C14 1.360(5) .
